data_4107479
loop_
_publ_author_name
'Curtis J. Schneider'
'James E. Penner-Hahn'
'Vincent L. Pecoraro'

_publ_section_title
;
 Elucidating the Protonation Site of Vanadium Peroxide Complexes and the
 Implications for Biomimetic Catalysis
;
_journal_name_full 'Journal of the American Chemical Society'
_journal_page_first 2712
_journal_page_last 2713
_journal_paper_doi 10.1021/ja077404c
_journal_volume 130
_journal_year 2008
_chemical_formula_moiety 'C6 H9 N O7 V, H4 N'
_chemical_formula_sum 'C6 H13 N2 O7 V'
_chemical_formula_weight 276.12
_chemical_name_systematic
;
 ?
;
_space_group_IT_number 14
_symmetry_cell_setting monoclinic
_symmetry_space_group_name_Hall '-P 2ybc'
_symmetry_space_group_name_H-M 'P 1 21/c 1'
_atom_sites_solution_hydrogens geom
_atom_sites_solution_primary direct
_atom_sites_solution_secondary difmap
_audit_creation_method SHELXL-97
_cell_angle_alpha 90.00
_cell_angle_beta 109.437(7)
_cell_angle_gamma 90.00
_cell_formula_units_Z 8
_cell_length_a 20.340(6)
_cell_length_b 7.644(2)
_cell_length_c 14.309(4)
_cell_measurement_reflns_used 5230
_cell_measurement_temperature 108(2)
_cell_measurement_theta_max 23.33
_cell_measurement_theta_min 2.87
_cell_volume 2098.0(10)
_computing_cell_refinement 'Bruker SAINT'
_computing_data_collection 'Bruker SMART-1K'
_computing_data_reduction 'Bruker SAINT'
_computing_molecular_graphics 'Bruker SHELXTL'
_computing_publication_material 'Bruker SHELXTL'
_computing_structure_refinement 'Bruker SHELXTL'
_computing_structure_solution 'Bruker SHELXTL'
_diffrn_ambient_temperature 108(2)
_diffrn_measured_fraction_theta_full 0.960
_diffrn_measured_fraction_theta_max 0.960
_diffrn_measurement_device_type 'CCD area detector'
_diffrn_measurement_method 'phi and omega scans'
_diffrn_radiation_monochromator graphite
_diffrn_radiation_source 'fine-focus sealed tube'
_diffrn_radiation_type MoK\a
_diffrn_radiation_wavelength 0.71073
_diffrn_reflns_av_R_equivalents 0.0000
_diffrn_reflns_av_sigmaI/netI 0.0162
_diffrn_reflns_limit_h_max 25
_diffrn_reflns_limit_h_min -27
_diffrn_reflns_limit_k_max 10
_diffrn_reflns_limit_k_min -10
_diffrn_reflns_limit_l_max 19
_diffrn_reflns_limit_l_min -19
_diffrn_reflns_number 42667
_diffrn_reflns_theta_full 28.39
_diffrn_reflns_theta_max 28.39
_diffrn_reflns_theta_min 2.12
_exptl_absorpt_coefficient_mu 0.970
_exptl_absorpt_correction_T_max 0.8297
_exptl_absorpt_correction_T_min 0.5937
_exptl_absorpt_correction_type multi-scan
_exptl_absorpt_process_details
;
  Blessing, R. Acta Cryst. (1995) A51 33-38.
  Sheldrick, G.  TWINABS  (Version 1.05), Bruker Nonius scaling and
  corrections for twinned crystals University of Gottingen, Germany 2003.
;
_exptl_crystal_colour yellow
_exptl_crystal_density_diffrn 1.748
_exptl_crystal_description block
_exptl_crystal_F_000 1136
_exptl_crystal_size_max 0.60
_exptl_crystal_size_mid 0.32
_exptl_crystal_size_min 0.20
_refine_diff_density_max 1.020
_refine_diff_density_min -1.134
_refine_diff_density_rms 0.115
_refine_ls_extinction_method none
_refine_ls_goodness_of_fit_ref 1.083
_refine_ls_hydrogen_treatment mixed
_refine_ls_matrix_type full
_refine_ls_number_parameters 330
_refine_ls_number_reflns 7558
_refine_ls_number_restraints 0
_refine_ls_restrained_S_all 1.083
_refine_ls_R_factor_all 0.0729
_refine_ls_R_factor_gt 0.0693
_refine_ls_shift/su_max 0.004
_refine_ls_shift/su_mean 0.000
_refine_ls_structure_factor_coef Fsqd
_refine_ls_weighting_details 'calc w=1/[\s^2^(Fo^2^)+(0.1413P)^2^+11.5124P] where P=(Fo^2^+2Fc^2^)/3'
_refine_ls_weighting_scheme calc
_refine_ls_wR_factor_gt 0.2152
_refine_ls_wR_factor_ref 0.2211
_reflns_number_gt 7081
_reflns_number_total 7558
_reflns_threshold_expression >2sigma(I)
_cod_data_source_file ja077404c-file004.cif
_cod_data_source_block cs4
_cod_database_code 4107479

loop_
_symmetry_equiv_pos_as_xyz
'x, y, z'
'-x, y+1/2, -z+1/2'
'-x, -y, -z'
'x, -y-1/2, z-1/2'

loop_
_atom_site_label
_atom_site_type_symbol
_atom_site_fract_x
_atom_site_fract_y
_atom_site_fract_z
_atom_site_U_iso_or_equiv
_atom_site_adp_type
_atom_site_occupancy
_atom_site_symmetry_multiplicity
_atom_site_calc_flag
_atom_site_refinement_flags
V1 V 0.88371(4) 0.32860(9) 0.96607(5) 0.00970(18) Uani 1 1 d .
V2 V 0.62415(4) 0.35888(10) 1.07230(5) 0.01013(18) Uani 1 1 d .
N1 N 0.8813(2) 0.2087(5) 0.8214(2) 0.0105(7) Uani 1 1 d .
N2 N 0.6205(2) 0.2218(5) 0.9301(2) 0.0105(7) Uani 1 1 d .
N3 N 0.8182(2) 0.8361(6) 0.5784(3) 0.0127(8) Uani 1 1 d .
N4 N 0.6794(2) 0.7317(6) 0.2431(3) 0.0153(8) Uani 1 1 d .
O1 O 0.80255(18) 0.3909(4) 0.9227(2) 0.0158(7) Uani 1 1 d .
O2 O 0.91345(18) 0.3962(4) 1.0820(2) 0.0133(6) Uani 1 1 d .
O3 O 0.86289(18) 0.0773(4) 0.9810(2) 0.0135(6) Uani 1 1 d .
O4 O 0.79996(19) -0.1489(4) 0.9008(2) 0.0153(7) Uani 1 1 d .
O5 O 0.91743(17) 0.5223(4) 0.9001(2) 0.0124(6) Uani 1 1 d .
O6 O 0.8974(2) 0.6610(4) 0.7561(2) 0.0188(8) Uani 1 1 d .
O7 O 0.99257(17) 0.2317(4) 0.9901(2) 0.0127(6) Uani 1 1 d .
O8 O 0.59942(19) 0.4285(4) 1.1651(2) 0.0148(6) Uani 1 1 d .
O9 O 0.70071(18) 0.4463(4) 1.0897(2) 0.0151(6) Uani 1 1 d .
O10 O 0.57556(17) 0.5317(4) 0.9663(2) 0.0119(6) Uani 1 1 d .
O11 O 0.5808(2) 0.6566(4) 0.8280(2) 0.0174(7) Uani 1 1 d .
O12 O 0.65657(19) 0.1190(4) 1.1156(2) 0.0145(6) Uani 1 1 d .
O13 O 0.7152(2) -0.1113(5) 1.0906(3) 0.0225(8) Uani 1 1 d .
O14 O 0.51779(17) 0.2308(4) 1.0124(2) 0.0133(6) Uani 1 1 d .
C1 C 0.8238(2) 0.0806(6) 0.8035(3) 0.0135(9) Uani 1 1 d .
H1B H 0.8271 -0.0083 0.7550 0.016 Uiso 1 1 calc R
H1C H 0.7783 0.1408 0.7761 0.016 Uiso 1 1 calc R
C2 C 0.8291(2) -0.0073(6) 0.9012(3) 0.0121(8) Uani 1 1 d .
C3 C 0.8659(3) 0.3571(6) 0.7509(3) 0.0148(9) Uani 1 1 d .
H3A H 0.8148 0.3683 0.7189 0.018 Uiso 1 1 calc R
H3B H 0.8865 0.3337 0.6984 0.018 Uiso 1 1 calc R
C4 C 0.8953(2) 0.5279(6) 0.8033(3) 0.0130(8) Uani 1 1 d .
C5 C 0.9473(3) 0.1157(6) 0.8295(3) 0.0126(8) Uani 1 1 d .
H5A H 0.9527 0.1092 0.7634 0.015 Uiso 1 1 calc R
H5B H 0.9452 -0.0053 0.8531 0.015 Uiso 1 1 calc R
C6 C 1.0091(2) 0.2089(6) 0.9004(3) 0.0153(9) Uani 1 1 d .
H6A H 1.0520 0.1381 0.9132 0.018 Uiso 1 1 calc R
H6B H 1.0163 0.3236 0.8731 0.018 Uiso 1 1 calc R
C7 C 0.6248(3) 0.3643(6) 0.8633(3) 0.0149(9) Uani 1 1 d .
H7A H 0.6008 0.3287 0.7938 0.018 Uiso 1 1 calc R
H7B H 0.6743 0.3874 0.8715 0.018 Uiso 1 1 calc R
C8 C 0.5912(2) 0.5313(6) 0.8855(3) 0.0132(8) Uani 1 1 d .
C9 C 0.6830(2) 0.1104(6) 0.9643(3) 0.0137(9) Uani 1 1 d .
H9B H 0.7254 0.1812 0.9727 0.016 Uiso 1 1 calc R
H9C H 0.6805 0.0174 0.9151 0.016 Uiso 1 1 calc R
C10 C 0.6860(2) 0.0292(6) 1.0634(3) 0.0146(8) Uani 1 1 d .
C11 C 0.5572(2) 0.1111(6) 0.8896(3) 0.0139(8) Uani 1 1 d .
H11A H 0.5662 -0.0059 0.9211 0.017 Uiso 1 1 calc R
H11B H 0.5468 0.0955 0.8174 0.017 Uiso 1 1 calc R
C12 C 0.4952(2) 0.1925(6) 0.9082(3) 0.0148(9) Uani 1 1 d .
H12A H 0.4807 0.3008 0.8688 0.018 Uiso 1 1 calc R
H12B H 0.4553 0.1102 0.8901 0.018 Uiso 1 1 calc R
H4E H 0.719(4) 0.713(9) 0.291(5) 0.024(16) Uiso 1 1 d .
H3F H 0.811(3) 0.775(9) 0.525(4) 0.016(14) Uiso 1 1 d .
H4D H 0.653(5) 0.792(12) 0.267(6) 0.05(2) Uiso 1 1 d .
H3E H 0.844(4) 0.915(11) 0.578(5) 0.032(19) Uiso 1 1 d .
H3D H 0.833(4) 0.792(9) 0.627(5) 0.018(16) Uiso 1 1 d .
H4C H 0.661(3) 0.634(8) 0.220(4) 0.007(12) Uiso 1 1 d .
H3C H 0.782(5) 0.882(10) 0.578(5) 0.030(19) Uiso 1 1 d .
H7 H 1.014(4) 0.297(10) 1.024(5) 0.026(18) Uiso 1 1 d .
H14 H 0.483(4) 0.299(10) 1.024(5) 0.034(19) Uiso 1 1 d .
H4F H 0.689(5) 0.798(12) 0.195(6) 0.05(3) Uiso 1 1 d .

loop_
_atom_site_aniso_label
_atom_site_aniso_U_11
_atom_site_aniso_U_22
_atom_site_aniso_U_33
_atom_site_aniso_U_23
_atom_site_aniso_U_13
_atom_site_aniso_U_12
V1 0.0090(3) 0.0112(3) 0.0085(3) -0.0006(2) 0.0024(3) -0.0003(3)
V2 0.0094(4) 0.0114(3) 0.0094(3) -0.0005(2) 0.0028(3) 0.0005(3)
N1 0.0097(16) 0.0106(17) 0.0103(15) 0.0015(11) 0.0021(13) -0.0021(14)
N2 0.0087(17) 0.0104(17) 0.0129(15) 0.0005(12) 0.0041(13) 0.0016(14)
N3 0.013(2) 0.0145(19) 0.0113(19) 0.0004(14) 0.0049(15) 0.0006(16)
N4 0.016(2) 0.0142(19) 0.0136(18) -0.0020(14) 0.0026(15) 0.0002(16)
O1 0.0101(15) 0.0181(16) 0.0178(15) 0.0003(11) 0.0026(12) 0.0022(13)
O2 0.0135(16) 0.0116(15) 0.0129(14) 0.0004(10) 0.0020(12) 0.0003(12)
O3 0.0141(15) 0.0128(15) 0.0117(13) -0.0003(10) 0.0017(11) -0.0029(12)
O4 0.0161(17) 0.0151(16) 0.0136(14) 0.0001(10) 0.0035(12) -0.0039(13)
O5 0.0115(15) 0.0147(15) 0.0114(13) -0.0009(10) 0.0041(12) -0.0012(12)
O6 0.026(2) 0.0142(16) 0.0134(15) 0.0033(10) 0.0025(13) -0.0021(13)
O7 0.0111(14) 0.0153(16) 0.0105(14) -0.0034(11) 0.0019(11) -0.0008(13)
O8 0.0187(16) 0.0131(16) 0.0135(14) -0.0007(10) 0.0066(12) 0.0020(13)
O9 0.0129(15) 0.0182(16) 0.0136(14) 0.0018(11) 0.0036(12) -0.0018(12)
O10 0.0098(15) 0.0137(15) 0.0128(13) 0.0020(10) 0.0046(11) 0.0017(12)
O11 0.0184(17) 0.0166(16) 0.0187(16) 0.0049(11) 0.0081(13) 0.0036(13)
O12 0.0161(17) 0.0148(15) 0.0133(14) 0.0022(11) 0.0060(12) 0.0023(13)
O13 0.0243(19) 0.0215(18) 0.0233(17) 0.0070(13) 0.0101(15) 0.0105(15)
O14 0.0095(14) 0.0159(15) 0.0141(14) -0.0008(11) 0.0035(12) 0.0006(12)
C1 0.014(2) 0.014(2) 0.0090(17) 0.0001(14) -0.0006(15) -0.0054(17)
C2 0.0100(19) 0.0127(19) 0.0124(18) 0.0010(14) 0.0022(15) 0.0020(16)
C3 0.019(2) 0.013(2) 0.0103(19) 0.0010(14) 0.0022(16) 0.0003(17)
C4 0.010(2) 0.015(2) 0.0137(18) 0.0017(14) 0.0037(15) 0.0023(16)
C5 0.014(2) 0.012(2) 0.0120(18) -0.0025(13) 0.0045(16) 0.0015(16)
C6 0.009(2) 0.020(2) 0.016(2) -0.0021(16) 0.0042(16) 0.0006(17)
C7 0.014(2) 0.018(2) 0.0144(19) 0.0023(14) 0.0071(17) 0.0025(17)
C8 0.008(2) 0.013(2) 0.0157(19) -0.0016(14) 0.0011(15) -0.0018(16)
C9 0.011(2) 0.013(2) 0.018(2) -0.0005(15) 0.0051(16) 0.0057(16)
C10 0.010(2) 0.016(2) 0.018(2) 0.0019(15) 0.0047(16) 0.0023(16)
C11 0.012(2) 0.014(2) 0.0153(19) -0.0026(14) 0.0041(16) -0.0025(16)
C12 0.009(2) 0.017(2) 0.018(2) -0.0037(15) 0.0045(16) -0.0019(16)

loop_
_atom_type_symbol
_atom_type_description
_atom_type_scat_dispersion_real
_atom_type_scat_dispersion_imag
_atom_type_scat_source
C C 0.0033 0.0016 'International Tables Vol C Tables 4.2.6.8 and 6.1.1.4'
H H 0.0000 0.0000 'International Tables Vol C Tables 4.2.6.8 and 6.1.1.4'
N N 0.0061 0.0033 'International Tables Vol C Tables 4.2.6.8 and 6.1.1.4'
O O 0.0106 0.0060 'International Tables Vol C Tables 4.2.6.8 and 6.1.1.4'
V V 0.3005 0.5294 'International Tables Vol C Tables 4.2.6.8 and 6.1.1.4'

loop_
_geom_angle_atom_site_label_1
_geom_angle_atom_site_label_2
_geom_angle_atom_site_label_3
_geom_angle
O1 V1 O2 106.11(17)
O1 V1 O3 95.62(16)
O2 V1 O3 102.38(14)
O1 V1 O5 93.85(16)
O2 V1 O5 100.04(15)
O3 V1 O5 152.12(13)
O1 V1 N1 93.40(15)
O2 V1 N1 160.44(17)
O3 V1 N1 76.43(13)
O5 V1 N1 76.88(13)
O1 V1 O7 167.20(14)
O2 V1 O7 86.35(15)
O3 V1 O7 84.25(14)
O5 V1 O7 80.85(13)
N1 V1 O7 74.09(13)
O9 V2 O8 105.92(17)
O9 V2 O12 97.46(16)
O8 V2 O12 101.84(15)
O9 V2 O10 92.90(15)
O8 V2 O10 100.95(15)
O12 V2 O10 151.25(13)
O9 V2 O14 167.01(14)
O8 V2 O14 86.31(15)
O12 V2 O14 83.97(14)
O10 V2 O14 80.24(13)
O9 V2 N2 94.04(15)
O8 V2 N2 160.01(16)
O12 V2 N2 76.15(13)
O10 V2 N2 76.42(13)
O14 V2 N2 73.70(13)
C1 N1 C3 114.4(3)
C1 N1 C5 109.7(3)
C3 N1 C5 113.5(4)
C1 N1 V1 101.7(3)
C3 N1 V1 104.5(3)
C5 N1 V1 112.3(2)
C7 N2 C9 114.4(4)
C7 N2 C11 113.5(3)
C9 N2 C11 109.9(3)
C7 N2 V2 104.4(3)
C9 N2 V2 101.7(2)
C11 N2 V2 112.2(3)
C2 O3 V1 117.2(3)
C4 O5 V1 118.3(3)
C6 O7 V1 114.4(2)
C8 O10 V2 117.8(3)
C10 O12 V2 118.7(3)
C12 O14 V2 114.6(3)
N1 C1 C2 108.8(3)
O4 C2 O3 123.8(4)
O4 C2 C1 119.8(4)
O3 C2 C1 116.4(4)
N1 C3 C4 111.1(3)
O6 C4 O5 123.1(4)
O6 C4 C3 121.2(4)
O5 C4 C3 115.7(4)
N1 C5 C6 110.8(3)
O7 C6 C5 105.4(4)
N2 C7 C8 110.9(4)
O11 C8 O10 123.6(4)
O11 C8 C7 119.9(4)
O10 C8 C7 116.5(4)
N2 C9 C10 107.8(4)
O13 C10 O12 123.2(4)
O13 C10 C9 121.0(4)
O12 C10 C9 115.8(4)
N2 C11 C12 111.3(4)
O14 C12 C11 105.6(3)

loop_
_geom_bond_atom_site_label_1
_geom_bond_atom_site_label_2
_geom_bond_distance
V1 O1 1.629(3)
V1 O2 1.649(3)
V1 O3 1.993(3)
V1 O5 1.996(3)
V1 N1 2.249(4)
V1 O7 2.250(3)
V2 O9 1.636(4)
V2 O8 1.657(3)
V2 O12 1.977(3)
V2 O10 2.006(3)
V2 O14 2.267(3)
V2 N2 2.269(4)
N1 C1 1.480(6)
N1 C3 1.481(5)
N1 C5 1.489(6)
N2 C7 1.470(6)
N2 C9 1.472(6)
N2 C11 1.488(6)
O3 C2 1.293(5)
O4 C2 1.233(6)
O5 C4 1.307(5)
O6 C4 1.230(5)
O7 C6 1.442(6)
O10 C8 1.297(6)
O11 C8 1.235(5)
O12 C10 1.298(6)
O13 C10 1.226(6)
O14 C12 1.437(5)
C1 C2 1.522(6)
C3 C4 1.526(6)
C5 C6 1.507(6)
C7 C8 1.530(6)
C9 C10 1.531(6)
C11 C12 1.508(7)

loop_
_geom_hbond_atom_site_label_D
_geom_hbond_atom_site_label_H
_geom_hbond_atom_site_label_A
_geom_hbond_distance_DH
_geom_hbond_distance_HA
_geom_hbond_distance_DA
_geom_hbond_angle_DHA
_geom_hbond_site_symmetry_A
N3 H3F O4 0.86(6) 1.97(6) 2.831(5) 175(6) 4_565
N3 H3E O2 0.80(9) 2.00(9) 2.806(6) 177(8) 4_575
N3 H3E O1 0.80(9) 2.57(7) 2.992(5) 114(6) 4_575
N3 H3D O6 0.73(7) 2.13(7) 2.850(5) 167(7) .
N3 H3C O9 0.81(9) 2.16(9) 2.960(6) 168(7) 4_575
O7 H7 O5 0.73(8) 2.01(8) 2.727(5) 170(8) 3_767
O14 H14 O10 0.93(8) 1.80(8) 2.716(5) 167(7) 3_667
N4 H4D O11 0.86(10) 1.99(10) 2.802(6) 159(8) 4_575
N4 H4E O4 0.87(7) 1.93(7) 2.797(5) 174(7) 4_565
N4 H4C O8 0.85(6) 2.00(6) 2.838(5) 168(6) 1_554
N4 H4F O13 0.93(9) 1.87(9) 2.790(6) 168(8) 1_564
